data_7135347
loop_
_publ_author_name
'Kurek, El&#xe9;onore'
'Dal Pra, Oph&#xe9;lie'
'Skrzypczak, Aliocha'
'Massip, St&#xe9;phane'
'Daniel, Jonathan'
'Blanchard-Desce, Mireille'
'Grazon, Chlo&#xe9;'

_publ_section_title
;
 One spiro to shift them all: tuning fluorescent organic nanoparticles
 emission <i>via</i> steric design.
;
_journal_issue 18
_journal_name_full 'Chemical communications (Cambridge, England)'
_journal_page_first 5271
_journal_page_last 5274
_journal_paper_doi 10.1039/d5cc06995e
_journal_volume 62
_journal_year 2026
_chemical_formula_sum 'C45 H44 N2 O2 S2'
_chemical_formula_weight 708.94
_space_group_crystal_system monoclinic
_space_group_IT_number 14
_space_group_name_Hall '-P 2ybc'
_space_group_name_H-M_alt 'P 1 21/c 1'
_atom_sites_solution_hydrogens geom
_audit_creation_method SHELXL-2014/7
_audit_update_record
;
2026-01-20 deposited with the CCDC.	2026-02-10 downloaded from the CCDC.
;
_cell_angle_alpha 90
_cell_angle_beta 102.409(4)
_cell_angle_gamma 90
_cell_formula_units_Z 4
_cell_length_a 20.2872(9)
_cell_length_b 20.8753(10)
_cell_length_c 9.1499(4)
_cell_measurement_reflns_used 3535
_cell_measurement_temperature 150(2)
_cell_measurement_theta_max 74.8980
_cell_measurement_theta_min 3.0310
_cell_volume 3784.5(3)
_computing_cell_refinement 'CrysAlisPro 1.171.44.122a (Rigaku OD, 2025)'
_computing_data_collection 'CrysAlisPro 1.171.44.122a (Rigaku OD, 2025)'
_computing_data_reduction 'CrysAlisPro 1.171.44.122a (Rigaku OD, 2025)'
_computing_structure_refinement 'SHELXL-2014/7 (Sheldrick, 2014)'
_computing_structure_solution 'SHELXD-2014/7 (Sheldrick, 2014)'
_diffrn_ambient_temperature 150(2)
_diffrn_detector_area_resol_mean 10.0000
_diffrn_measured_fraction_theta_full 0.993
_diffrn_measured_fraction_theta_max 0.992
_diffrn_measurement_device_type 'XtaLAB AFC11 (RCD3): quarter-chi single'
_diffrn_measurement_method '\w scans'
_diffrn_radiation_type CuK\a
_diffrn_radiation_wavelength 1.54184
_diffrn_reflns_av_R_equivalents 0.0557
_diffrn_reflns_av_unetI/netI 0.0779
_diffrn_reflns_Laue_measured_fraction_full 0.993
_diffrn_reflns_Laue_measured_fraction_max 0.992
_diffrn_reflns_limit_h_max 18
_diffrn_reflns_limit_h_min -24
_diffrn_reflns_limit_k_max 21
_diffrn_reflns_limit_k_min -25
_diffrn_reflns_limit_l_max 10
_diffrn_reflns_limit_l_min -9
_diffrn_reflns_number 17847
_diffrn_reflns_point_group_measured_fraction_full 0.993
_diffrn_reflns_point_group_measured_fraction_max 0.992
_diffrn_reflns_theta_full 67.684
_diffrn_reflns_theta_max 68.250
_diffrn_reflns_theta_min 3.075
_diffrn_source 'Rotating-anode X-ray tube'
_exptl_absorpt_coefficient_mu 1.582
_exptl_absorpt_correction_T_max 1.00000
_exptl_absorpt_correction_T_min 0.93950
_exptl_absorpt_correction_type multi-scan
_exptl_absorpt_process_details 'CrysAlisPro 1.171.44.122a'
_exptl_crystal_colour colourless
_exptl_crystal_density_diffrn 1.244
_exptl_crystal_description prism
_exptl_crystal_F_000 1504
_exptl_crystal_size_max 0.035
_exptl_crystal_size_mid 0.010
_exptl_crystal_size_min 0.010
_refine_diff_density_max 0.441
_refine_diff_density_min -0.313
_refine_diff_density_rms 0.049
_refine_ls_extinction_coef 0.00044(9)
_refine_ls_extinction_expression Fc^*^=kFc[1+0.001xFc^2^\l^3^/sin(2\q)]^-1/4^
_refine_ls_extinction_method 'SHELXL-2014/7 (Sheldrick 2014'
_refine_ls_goodness_of_fit_ref 1.007
_refine_ls_hydrogen_treatment constr
_refine_ls_matrix_type full
_refine_ls_number_parameters 463
_refine_ls_number_reflns 6874
_refine_ls_number_restraints 0
_refine_ls_restrained_S_all 1.007
_refine_ls_R_factor_all 0.0830
_refine_ls_R_factor_gt 0.0490
_refine_ls_shift/su_max 0.001
_refine_ls_shift/su_mean 0.000
_refine_ls_structure_factor_coef Fsqd
_refine_ls_weighting_details 'w=1/[\s^2^(Fo^2^)+(0.0401P)^2^+0.9450P] where P=(Fo^2^+2Fc^2^)/3'
_refine_ls_weighting_scheme calc
_refine_ls_wR_factor_gt 0.1065
_refine_ls_wR_factor_ref 0.1179
_reflns_Friedel_coverage 0.000
_reflns_number_gt 4624
_reflns_number_total 6874
_reflns_threshold_expression 'I > 2\s(I)'
_cod_data_source_file d5cc06995e2.cif
_cod_data_source_block as35
_cod_depositor_comments 'Adding full bibliography for 7135347--7135348.cif.'
_cod_original_sg_symbol_H-M 'P 21/c'
_cod_database_code 7135347
_shelx_shelxl_version_number 2014/7
_shelx_space_group_comment
;
The symmetry employed for this shelxl refinement is uniquely defined
by the following loop, which should always be used as a source of
symmetry information in preference to the above space-group names.
They are only intended as comments.
;
_shelx_estimated_absorpt_t_min 0.947
_shelx_estimated_absorpt_t_max 0.984
_exptl_absorpt_special_details
;
CrysAlisPro 1.171.44.122a (Rigaku Oxford Diffraction, 2025)
Empirical absorption correction using spherical harmonics,
implemented in SCALE3 ABSPACK scaling algorithm.
;

loop_
_space_group_symop_operation_xyz
'x, y, z'
'-x, y+1/2, -z+1/2'
'-x, -y, -z'
'x, -y-1/2, z-1/2'

loop_
_atom_site_label
_atom_site_type_symbol
_atom_site_fract_x
_atom_site_fract_y
_atom_site_fract_z
_atom_site_U_iso_or_equiv
_atom_site_adp_type
_atom_site_occupancy
_atom_site_site_symmetry_order
_atom_site_calc_flag
_atom_site_refinement_flags_posn
_atom_site_refinement_flags_adp
_atom_site_refinement_flags_occupancy
_atom_site_disorder_assembly
_atom_site_disorder_group
C1 C 0.71778(13) 0.14547(13) 0.2060(3) 0.0389(7) Uani 1 1 d . . . . .
H1 H 0.7599 0.1338 0.1845 0.047 Uiso 1 1 calc R U . . .
C2 C 0.68116(15) 0.10061(14) 0.2669(3) 0.0437(7) Uani 1 1 d . . . . .
H2 H 0.6983 0.0584 0.2866 0.052 Uiso 1 1 calc R U . . .
C3 C 0.61979(15) 0.11691(14) 0.2990(3) 0.0433(7) Uani 1 1 d . . . . .
H3 H 0.5948 0.0862 0.3414 0.052 Uiso 1 1 calc R U . . .
C4 C 0.59513(15) 0.17809(15) 0.2691(3) 0.0432(7) Uani 1 1 d . . . . .
H4 H 0.5529 0.1896 0.2905 0.052 Uiso 1 1 calc R U . . .
C5 C 0.63176(14) 0.22305(14) 0.2080(3) 0.0365(6) Uani 1 1 d . . . . .
H5 H 0.6142 0.2651 0.1876 0.044 Uiso 1 1 calc R U . . .
C6 C 0.69359(12) 0.20746(12) 0.1762(3) 0.0307(6) Uani 1 1 d . . . . .
C7 C 0.73295(12) 0.25688(13) 0.1096(3) 0.0340(6) Uani 1 1 d . . . . .
H7A H 0.7241 0.2510 -0.0003 0.041 Uiso 1 1 calc R U . . .
H7B H 0.7172 0.3002 0.1298 0.041 Uiso 1 1 calc R U . . .
N8 N 0.80558(10) 0.25211(10) 0.1711(2) 0.0317(5) Uani 1 1 d . . . . .
H8 H 0.8226 0.2707 0.2573 0.038 Uiso 1 1 calc R U . . .
C9 C 0.84691(12) 0.22049(12) 0.1007(3) 0.0286(5) Uani 1 1 d . . . . .
O10 O 0.82804(9) 0.19531(9) -0.02404(19) 0.0353(4) Uani 1 1 d . . . . .
C11 C 0.91834(13) 0.21654(12) 0.1816(3) 0.0310(6) Uani 1 1 d . . . . .
C12 C 0.95389(14) 0.25424(14) 0.2920(3) 0.0417(7) Uani 1 1 d . . . . .
H12 H 0.9349 0.2898 0.3331 0.050 Uiso 1 1 calc R U . . .
C13 C 1.02161(14) 0.23526(14) 0.3392(3) 0.0440(7) Uani 1 1 d . . . . .
H13 H 1.0529 0.2566 0.4158 0.053 Uiso 1 1 calc R U . . .
C14 C 1.03789(13) 0.18313(12) 0.2641(3) 0.0327(6) Uani 1 1 d . . . . .
S15 S 0.96847(3) 0.15728(3) 0.13345(7) 0.03265(17) Uani 1 1 d . . . . .
C16 C 1.10293(13) 0.14922(13) 0.2828(3) 0.0334(6) Uani 1 1 d . . . . .
C17 C 1.16218(14) 0.17797(14) 0.3633(3) 0.0394(7) Uani 1 1 d . . . . .
H17 H 1.1600 0.2196 0.4040 0.047 Uiso 1 1 calc R U . . .
C18 C 1.22383(13) 0.14673(13) 0.3844(3) 0.0382(6) Uani 1 1 d . . . . .
H18 H 1.2636 0.1665 0.4398 0.046 Uiso 1 1 calc R U . . .
C19 C 1.22662(12) 0.08584(12) 0.3233(3) 0.0315(6) Uani 1 1 d . . . . .
C20 C 1.16785(13) 0.05693(13) 0.2422(3) 0.0331(6) Uani 1 1 d . . . . .
C21 C 1.10643(13) 0.08787(13) 0.2226(3) 0.0350(6) Uani 1 1 d . . . . .
H21 H 1.0667 0.0676 0.1686 0.042 Uiso 1 1 calc R U . . .
C41 C 1.59027(19) -0.39100(16) 0.4072(4) 0.0575(9) Uani 1 1 d . . . . .
H41 H 1.5680 -0.3859 0.3054 0.069 Uiso 1 1 calc R U . . .
C42 C 1.5718(3) -0.44038(19) 0.4906(6) 0.0853(14) Uani 1 1 d . . . . .
H42 H 1.5374 -0.4696 0.4458 0.102 Uiso 1 1 calc R U . . .
C43 C 1.6035(3) -0.4472(2) 0.6400(7) 0.101(2) Uani 1 1 d . . . . .
H43 H 1.5903 -0.4806 0.6981 0.121 Uiso 1 1 calc R U . . .
C44 C 1.6530(3) -0.4065(3) 0.7027(5) 0.0835(15) Uani 1 1 d . . . . .
H44 H 1.6750 -0.4120 0.8046 0.100 Uiso 1 1 calc R U . . .
C45 C 1.67228(18) -0.35654(17) 0.6202(4) 0.0554(9) Uani 1 1 d . . . . .
H45 H 1.7068 -0.3277 0.6661 0.066 Uiso 1 1 calc R U . . .
C46 C 1.64108(15) -0.34893(13) 0.4713(3) 0.0390(6) Uani 1 1 d . . . . .
C47 C 1.66192(14) -0.29672(13) 0.3783(3) 0.0380(6) Uani 1 1 d . . . . .
H47A H 1.6959 -0.2693 0.4431 0.046 Uiso 1 1 calc R U . . .
H47B H 1.6835 -0.3162 0.3016 0.046 Uiso 1 1 calc R U . . .
N48 N 1.60536(11) -0.25687(11) 0.3039(2) 0.0349(5) Uani 1 1 d . . . . .
H48 H 1.5889 -0.2616 0.2074 0.042 Uiso 1 1 calc R U . . .
C49 C 1.57859(12) -0.21372(12) 0.3803(3) 0.0284(5) Uani 1 1 d . . . . .
O50 O 1.60119(9) -0.20425(9) 0.51603(18) 0.0346(4) Uani 1 1 d . . . . .
C51 C 1.51908(12) -0.17727(12) 0.3017(3) 0.0279(5) Uani 1 1 d . . . . .
C52 C 1.48333(13) -0.17711(13) 0.1575(3) 0.0324(6) Uani 1 1 d . . . . .
H52 H 1.4943 -0.2030 0.0807 0.039 Uiso 1 1 calc R U . . .
C53 C 1.42795(13) -0.13416(13) 0.1342(3) 0.0330(6) Uani 1 1 d . . . . .
H53 H 1.3977 -0.1286 0.0402 0.040 Uiso 1 1 calc R U . . .
C54 C 1.42235(12) -0.10157(12) 0.2606(3) 0.0301(6) Uani 1 1 d . . . . .
S55 S 1.48558(3) -0.12418(3) 0.41001(7) 0.03070(16) Uani 1 1 d . . . . .
C56 C 1.37315(13) -0.05296(13) 0.2833(3) 0.0311(6) Uani 1 1 d . . . . .
C57 C 1.39507(13) 0.00044(13) 0.3717(3) 0.0348(6) Uani 1 1 d . . . . .
H57 H 1.4414 0.0038 0.4192 0.042 Uiso 1 1 calc R U . . .
C58 C 1.35129(13) 0.04882(13) 0.3923(3) 0.0345(6) Uani 1 1 d . . . . .
H58 H 1.3672 0.0854 0.4511 0.041 Uiso 1 1 calc R U . . .
C59 C 1.28325(13) 0.04251(12) 0.3244(3) 0.0320(6) Uani 1 1 d . . . . .
C60 C 1.25963(12) -0.01175(12) 0.2398(3) 0.0304(6) Uani 1 1 d . . . . .
C61 C 1.30392(13) -0.05947(12) 0.2167(3) 0.0316(6) Uani 1 1 d . . . . .
H61 H 1.2880 -0.0959 0.1572 0.038 Uiso 1 1 calc R U . . .
C80 C 1.1319(5) 0.0982(4) -0.2820(11) 0.244(6) Uani 1 1 d . . . . .
H80A H 1.1145 0.1198 -0.2031 0.366 Uiso 1 1 calc R U . . .
H80B H 1.0949 0.0906 -0.3684 0.366 Uiso 1 1 calc R U . . .
H80C H 1.1662 0.1252 -0.3122 0.366 Uiso 1 1 calc R U . . .
C81 C 1.1590(4) 0.0434(3) -0.2315(5) 0.149(3) Uani 1 1 d . . . . .
H81A H 1.1924 0.0324 -0.2921 0.179 Uiso 1 1 calc R U . . .
H81B H 1.1229 0.0108 -0.2542 0.179 Uiso 1 1 calc R U . . .
C82 C 1.1931(3) 0.03492(19) -0.0723(4) 0.0771(13) Uani 1 1 d . . . . .
H82A H 1.1940 0.0768 -0.0211 0.092 Uiso 1 1 calc R U . . .
H82B H 1.2404 0.0220 -0.0678 0.092 Uiso 1 1 calc R U . . .
C83 C 1.16111(14) -0.01368(14) 0.0126(3) 0.0385(7) Uani 1 1 d . . . . .
H83A H 1.1722 -0.0571 -0.0186 0.046 Uiso 1 1 calc R U . . .
H83B H 1.1115 -0.0087 -0.0161 0.046 Uiso 1 1 calc R U . . .
C84 C 1.18314(13) -0.00892(12) 0.1846(3) 0.0321(6) Uani 1 1 d . . . . .
C85 C 1.14715(13) -0.06240(13) 0.2561(3) 0.0371(6) Uani 1 1 d . . . . .
H85A H 1.0978 -0.0567 0.2226 0.045 Uiso 1 1 calc R U . . .
H85B H 1.1589 -0.1044 0.2183 0.045 Uiso 1 1 calc R U . . .
C86 C 1.16478(16) -0.06383(16) 0.4262(3) 0.0482(8) Uani 1 1 d . . . . .
H86A H 1.2124 -0.0774 0.4596 0.058 Uiso 1 1 calc R U . . .
H86B H 1.1609 -0.0199 0.4640 0.058 Uiso 1 1 calc R U . . .
C87 C 1.12069(18) -0.10821(16) 0.4959(4) 0.0547(8) Uani 1 1 d . . . . .
H87A H 1.1230 -0.1518 0.4549 0.066 Uiso 1 1 calc R U . . .
H87B H 1.1392 -0.1103 0.6051 0.066 Uiso 1 1 calc R U . . .
C88 C 1.0485(2) -0.0882(3) 0.4695(5) 0.0973(17) Uani 1 1 d . . . . .
H88A H 1.0458 -0.0439 0.5036 0.146 Uiso 1 1 calc R U . . .
H88B H 1.0242 -0.1164 0.5252 0.146 Uiso 1 1 calc R U . . .
H88C H 1.0282 -0.0909 0.3624 0.146 Uiso 1 1 calc R U . . .

loop_
_atom_site_aniso_label
_atom_site_aniso_U_11
_atom_site_aniso_U_22
_atom_site_aniso_U_33
_atom_site_aniso_U_23
_atom_site_aniso_U_13
_atom_site_aniso_U_12
C1 0.0269(13) 0.0402(17) 0.0468(16) 0.0008(12) 0.0019(11) 0.0033(12)
C2 0.0419(16) 0.0344(16) 0.0503(17) 0.0026(13) -0.0001(13) 0.0035(13)
C3 0.0450(17) 0.0396(17) 0.0460(16) -0.0011(13) 0.0113(13) -0.0067(13)
C4 0.0364(15) 0.0442(18) 0.0503(17) -0.0041(13) 0.0121(13) 0.0026(13)
C5 0.0341(14) 0.0336(15) 0.0411(15) 0.0000(11) 0.0067(11) 0.0032(12)
C6 0.0264(13) 0.0331(15) 0.0294(12) -0.0031(10) -0.0013(10) 0.0014(10)
C7 0.0253(13) 0.0386(15) 0.0355(13) 0.0029(11) 0.0009(10) 0.0045(11)
N8 0.0271(11) 0.0349(12) 0.0310(11) -0.0029(9) 0.0018(9) 0.0006(9)
C9 0.0274(12) 0.0276(13) 0.0295(12) 0.0017(10) 0.0031(10) 0.0046(10)
O10 0.0351(10) 0.0379(11) 0.0303(9) -0.0028(8) 0.0014(7) 0.0020(8)
C11 0.0292(13) 0.0318(14) 0.0310(13) 0.0031(10) 0.0041(10) 0.0016(11)
C12 0.0326(14) 0.0406(16) 0.0481(16) -0.0141(13) -0.0001(12) 0.0107(12)
C13 0.0318(14) 0.0462(18) 0.0490(16) -0.0149(14) -0.0025(12) 0.0033(12)
C14 0.0309(13) 0.0296(14) 0.0369(13) -0.0009(11) 0.0053(11) 0.0003(11)
S15 0.0284(3) 0.0322(4) 0.0345(3) -0.0040(3) 0.0005(2) 0.0039(3)
C16 0.0319(13) 0.0302(14) 0.0359(13) -0.0020(11) 0.0022(11) 0.0016(11)
C17 0.0346(14) 0.0309(15) 0.0503(16) -0.0103(12) 0.0035(12) -0.0004(11)
C18 0.0277(13) 0.0339(15) 0.0495(16) -0.0111(12) 0.0008(11) -0.0026(11)
C19 0.0273(13) 0.0298(14) 0.0361(13) -0.0013(11) 0.0042(10) -0.0010(10)
C20 0.0302(13) 0.0302(14) 0.0368(14) -0.0023(11) 0.0028(11) -0.0010(11)
C21 0.0303(13) 0.0343(15) 0.0365(14) -0.0041(11) -0.0014(11) 0.0004(11)
C41 0.069(2) 0.0430(19) 0.066(2) -0.0051(16) 0.0274(18) -0.0021(17)
C42 0.102(3) 0.039(2) 0.133(4) 0.003(2) 0.067(3) -0.002(2)
C43 0.118(4) 0.062(3) 0.153(5) 0.060(3) 0.097(4) 0.047(3)
C44 0.096(3) 0.099(4) 0.069(3) 0.050(3) 0.048(2) 0.063(3)
C45 0.059(2) 0.064(2) 0.0456(17) 0.0122(15) 0.0173(15) 0.0278(17)
C46 0.0456(16) 0.0319(15) 0.0411(15) 0.0014(12) 0.0127(12) 0.0148(12)
C47 0.0345(14) 0.0363(15) 0.0421(15) 0.0013(12) 0.0060(12) 0.0097(12)
N48 0.0368(12) 0.0382(13) 0.0285(10) 0.0020(9) 0.0041(9) 0.0112(10)
C49 0.0279(13) 0.0264(13) 0.0305(13) 0.0008(10) 0.0051(10) -0.0009(10)
O50 0.0384(10) 0.0337(10) 0.0288(9) 0.0001(7) 0.0005(8) 0.0028(8)
C51 0.0259(12) 0.0269(13) 0.0316(12) 0.0000(10) 0.0076(10) -0.0003(10)
C52 0.0340(14) 0.0333(14) 0.0291(12) -0.0018(10) 0.0048(10) 0.0004(11)
C53 0.0287(13) 0.0367(15) 0.0307(13) 0.0008(11) 0.0004(10) 0.0026(11)
C54 0.0255(12) 0.0298(14) 0.0329(13) 0.0005(10) 0.0012(10) 0.0000(10)
S55 0.0288(3) 0.0328(3) 0.0286(3) -0.0031(3) 0.0019(2) 0.0038(3)
C56 0.0274(13) 0.0314(14) 0.0327(13) -0.0002(10) 0.0025(10) 0.0011(10)
C57 0.0242(13) 0.0359(15) 0.0411(15) -0.0024(12) 0.0001(11) 0.0006(11)
C58 0.0290(13) 0.0318(15) 0.0400(14) -0.0061(11) 0.0013(11) -0.0014(11)
C59 0.0304(13) 0.0300(14) 0.0343(13) -0.0020(10) 0.0043(10) -0.0005(11)
C60 0.0261(13) 0.0299(14) 0.0330(13) 0.0002(10) 0.0015(10) 0.0008(10)
C61 0.0296(13) 0.0304(14) 0.0327(13) -0.0035(10) 0.0017(10) -0.0009(11)
C80 0.197(9) 0.186(8) 0.264(11) 0.091(8) -0.138(8) 0.013(7)
C81 0.253(9) 0.133(5) 0.045(3) 0.012(3) -0.006(4) 0.012(6)
C82 0.131(4) 0.059(2) 0.0410(18) 0.0046(17) 0.017(2) -0.014(2)
C83 0.0348(15) 0.0381(16) 0.0383(15) -0.0050(12) -0.0018(12) 0.0044(12)
C84 0.0271(13) 0.0290(14) 0.0379(14) -0.0040(11) 0.0016(11) 0.0028(10)
C85 0.0289(13) 0.0306(15) 0.0513(16) -0.0043(12) 0.0073(12) -0.0017(11)
C86 0.0471(17) 0.0502(19) 0.0461(17) 0.0038(14) 0.0072(14) -0.0035(14)
C87 0.068(2) 0.0416(19) 0.0574(19) 0.0055(15) 0.0206(16) -0.0008(16)
C88 0.059(3) 0.153(5) 0.085(3) 0.042(3) 0.028(2) -0.002(3)

loop_
_atom_type_symbol
_atom_type_description
_atom_type_scat_dispersion_real
_atom_type_scat_dispersion_imag
_atom_type_scat_source
C C 0.0181 0.0091 'International Tables Vol C Tables 4.2.6.8 and 6.1.1.4'
H H 0.0000 0.0000 'International Tables Vol C Tables 4.2.6.8 and 6.1.1.4'
N N 0.0311 0.0180 'International Tables Vol C Tables 4.2.6.8 and 6.1.1.4'
O O 0.0492 0.0322 'International Tables Vol C Tables 4.2.6.8 and 6.1.1.4'
S S 0.3331 0.5567 'International Tables Vol C Tables 4.2.6.8 and 6.1.1.4'

loop_
_geom_angle_atom_site_label_1
_geom_angle_atom_site_label_2
_geom_angle_atom_site_label_3
_geom_angle
_geom_angle_site_symmetry_1
_geom_angle_site_symmetry_3
_geom_angle_publ_flag
C2 C1 C6 120.8(3) . . ?
C3 C2 C1 120.3(3) . . ?
C4 C3 C2 119.4(3) . . ?
C3 C4 C5 120.3(3) . . ?
C6 C5 C4 120.9(3) . . ?
C5 C6 C1 118.3(3) . . ?
C5 C6 C7 120.3(2) . . ?
C1 C6 C7 121.3(2) . . ?
N8 C7 C6 112.0(2) . . ?
C9 N8 C7 122.2(2) . . ?
O10 C9 N8 123.5(2) . . ?
O10 C9 C11 120.8(2) . . ?
N8 C9 C11 115.7(2) . . ?
C12 C11 C9 130.2(2) . . ?
C12 C11 S15 111.03(19) . . ?
C9 C11 S15 118.75(19) . . ?
C11 C12 C13 113.1(3) . . ?
C14 C13 C12 113.4(2) . . ?
C13 C14 C16 129.2(2) . . ?
C13 C14 S15 110.4(2) . . ?
C16 C14 S15 120.46(19) . . ?
C11 S15 C14 92.12(12) . . ?
C21 C16 C17 119.2(2) . . ?
C21 C16 C14 120.8(2) . . ?
C17 C16 C14 120.0(2) . . ?
C18 C17 C16 121.2(3) . . ?
C17 C18 C19 119.1(2) . . ?
C18 C19 C20 120.2(2) . . ?
C18 C19 C59 131.4(2) . . ?
C20 C19 C59 108.4(2) . . ?
C21 C20 C19 120.6(2) . . ?
C21 C20 C84 128.4(2) . . ?
C19 C20 C84 111.0(2) . . ?
C20 C21 C16 119.8(2) . . ?
C42 C41 C46 120.3(4) . . ?
C41 C42 C43 119.8(5) . . ?
C44 C43 C42 120.1(4) . . ?
C43 C44 C45 120.8(4) . . ?
C46 C45 C44 119.9(4) . . ?
C45 C46 C41 119.1(3) . . ?
C45 C46 C47 121.2(3) . . ?
C41 C46 C47 119.7(3) . . ?
N48 C47 C46 112.9(2) . . ?
C49 N48 C47 120.7(2) . . ?
O50 C49 N48 122.0(2) . . ?
O50 C49 C51 119.5(2) . . ?
N48 C49 C51 118.5(2) . . ?
C52 C51 C49 133.0(2) . . ?
C52 C51 S55 111.24(19) . . ?
C49 C51 S55 115.70(18) . . ?
C51 C52 C53 112.8(2) . . ?
C54 C53 C52 113.3(2) . . ?
C53 C54 C56 130.2(2) . . ?
C53 C54 S55 110.54(19) . . ?
C56 C54 S55 119.22(19) . . ?
C51 S55 C54 92.18(12) . . ?
C57 C56 C61 119.4(2) . . ?
C57 C56 C54 119.6(2) . . ?
C61 C56 C54 121.0(2) . . ?
C58 C57 C56 121.9(2) . . ?
C57 C58 C59 118.3(2) . . ?
C58 C59 C60 120.9(2) . . ?
C58 C59 C19 130.3(2) . . ?
C60 C59 C19 108.8(2) . . ?
C61 C60 C59 120.7(2) . . ?
C61 C60 C84 128.5(2) . . ?
C59 C60 C84 110.8(2) . . ?
C60 C61 C56 118.8(2) . . ?
C80 C81 C82 121.5(7) . . ?
C81 C82 C83 115.2(4) . . ?
C82 C83 C84 114.8(2) . . ?
C60 C84 C20 100.8(2) . . ?
C60 C84 C83 112.7(2) . . ?
C20 C84 C83 111.9(2) . . ?
C60 C84 C85 111.7(2) . . ?
C20 C84 C85 110.6(2) . . ?
C83 C84 C85 108.9(2) . . ?
C86 C85 C84 114.7(2) . . ?
C87 C86 C85 114.3(3) . . ?
C88 C87 C86 114.0(3) . . ?

loop_
_geom_bond_atom_site_label_1
_geom_bond_atom_site_label_2
_geom_bond_distance
_geom_bond_site_symmetry_2
_geom_bond_publ_flag
C1 C2 1.384(4) . ?
C1 C6 1.390(4) . ?
C2 C3 1.382(4) . ?
C3 C4 1.378(4) . ?
C4 C5 1.387(4) . ?
C5 C6 1.386(4) . ?
C6 C7 1.510(4) . ?
C7 N8 1.463(3) . ?
N8 C9 1.336(3) . ?
C9 O10 1.240(3) . ?
C9 C11 1.481(3) . ?
C11 C12 1.359(4) . ?
C11 S15 1.718(3) . ?
C12 C13 1.406(4) . ?
C13 C14 1.365(4) . ?
C14 C16 1.475(4) . ?
C14 S15 1.726(3) . ?
C16 C21 1.402(4) . ?
C16 C17 1.403(4) . ?
C17 C18 1.387(4) . ?
C18 C19 1.395(4) . ?
C19 C20 1.399(3) . ?
C19 C59 1.461(4) . ?
C20 C21 1.381(4) . ?
C20 C84 1.528(4) . ?
C41 C42 1.382(5) . ?
C41 C46 1.385(5) . ?
C42 C43 1.388(7) . ?
C43 C44 1.344(7) . ?
C44 C45 1.393(6) . ?
C45 C46 1.382(4) . ?
C46 C47 1.499(4) . ?
C47 N48 1.462(3) . ?
N48 C49 1.326(3) . ?
C49 O50 1.244(3) . ?
C49 C51 1.477(3) . ?
C51 C52 1.362(3) . ?
C51 S55 1.721(3) . ?
C52 C53 1.417(4) . ?
C53 C54 1.367(4) . ?
C54 C56 1.469(4) . ?
C54 S55 1.727(2) . ?
C56 C57 1.393(4) . ?
C56 C61 1.412(3) . ?
C57 C58 1.384(4) . ?
C58 C59 1.393(4) . ?
C59 C60 1.397(4) . ?
C60 C61 1.388(4) . ?
C60 C84 1.526(3) . ?
C80 C81 1.309(8) . ?
C81 C82 1.483(6) . ?
C82 C83 1.507(5) . ?
C83 C84 1.544(4) . ?
C84 C85 1.554(4) . ?
C85 C86 1.520(4) . ?
C86 C87 1.520(4) . ?
C87 C88 1.492(5) . ?

loop_
_geom_torsion_atom_site_label_1
_geom_torsion_atom_site_label_2
_geom_torsion_atom_site_label_3
_geom_torsion_atom_site_label_4
_geom_torsion
_geom_torsion_site_symmetry_1
_geom_torsion_site_symmetry_2
_geom_torsion_site_symmetry_3
_geom_torsion_site_symmetry_4
_geom_torsion_publ_flag
C6 C1 C2 C3 -0.1(4) . . . . ?
C1 C2 C3 C4 0.4(4) . . . . ?
C2 C3 C4 C5 -0.3(4) . . . . ?
C3 C4 C5 C6 -0.1(4) . . . . ?
C4 C5 C6 C1 0.5(4) . . . . ?
C4 C5 C6 C7 -180.0(2) . . . . ?
C2 C1 C6 C5 -0.4(4) . . . . ?
C2 C1 C6 C7 -179.9(2) . . . . ?
C5 C6 C7 N8 141.7(2) . . . . ?
C1 C6 C7 N8 -38.8(3) . . . . ?
C6 C7 N8 C9 97.2(3) . . . . ?
C7 N8 C9 O10 3.3(4) . . . . ?
C7 N8 C9 C11 -176.3(2) . . . . ?
O10 C9 C11 C12 158.1(3) . . . . ?
N8 C9 C11 C12 -22.3(4) . . . . ?
O10 C9 C11 S15 -20.5(3) . . . . ?
N8 C9 C11 S15 159.1(2) . . . . ?
C9 C11 C12 C13 -179.2(3) . . . . ?
S15 C11 C12 C13 -0.5(4) . . . . ?
C11 C12 C13 C14 0.3(4) . . . . ?
C12 C13 C14 C16 -179.3(3) . . . . ?
C12 C13 C14 S15 0.0(4) . . . . ?
C12 C11 S15 C14 0.4(2) . . . . ?
C9 C11 S15 C14 179.3(2) . . . . ?
C13 C14 S15 C11 -0.2(2) . . . . ?
C16 C14 S15 C11 179.2(2) . . . . ?
C13 C14 C16 C21 164.2(3) . . . . ?
S15 C14 C16 C21 -15.1(4) . . . . ?
C13 C14 C16 C17 -15.0(5) . . . . ?
S15 C14 C16 C17 165.7(2) . . . . ?
C21 C16 C17 C18 -0.2(4) . . . . ?
C14 C16 C17 C18 179.0(3) . . . . ?
C16 C17 C18 C19 0.5(5) . . . . ?
C17 C18 C19 C20 -0.1(4) . . . . ?
C17 C18 C19 C59 178.7(3) . . . . ?
C18 C19 C20 C21 -0.6(4) . . . . ?
C59 C19 C20 C21 -179.6(2) . . . . ?
C18 C19 C20 C84 179.3(2) . . . . ?
C59 C19 C20 C84 0.2(3) . . . . ?
C19 C20 C21 C16 0.9(4) . . . . ?
C84 C20 C21 C16 -178.9(3) . . . . ?
C17 C16 C21 C20 -0.5(4) . . . . ?
C14 C16 C21 C20 -179.7(3) . . . . ?
C46 C41 C42 C43 1.1(6) . . . . ?
C41 C42 C43 C44 -1.2(7) . . . . ?
C42 C43 C44 C45 1.1(7) . . . . ?
C43 C44 C45 C46 -1.0(6) . . . . ?
C44 C45 C46 C41 0.8(5) . . . . ?
C44 C45 C46 C47 -178.3(3) . . . . ?
C42 C41 C46 C45 -0.9(5) . . . . ?
C42 C41 C46 C47 178.3(3) . . . . ?
C45 C46 C47 N48 -126.6(3) . . . . ?
C41 C46 C47 N48 54.2(4) . . . . ?
C46 C47 N48 C49 75.2(3) . . . . ?
C47 N48 C49 O50 1.8(4) . . . . ?
C47 N48 C49 C51 -176.6(2) . . . . ?
O50 C49 C51 C52 -179.7(3) . . . . ?
N48 C49 C51 C52 -1.2(4) . . . . ?
O50 C49 C51 S55 -0.6(3) . . . . ?
N48 C49 C51 S55 177.87(19) . . . . ?
C49 C51 C52 C53 178.6(3) . . . . ?
S55 C51 C52 C53 -0.5(3) . . . . ?
C51 C52 C53 C54 0.5(3) . . . . ?
C52 C53 C54 C56 179.3(3) . . . . ?
C52 C53 C54 S55 -0.3(3) . . . . ?
C52 C51 S55 C54 0.3(2) . . . . ?
C49 C51 S55 C54 -179.0(2) . . . . ?
C53 C54 S55 C51 0.0(2) . . . . ?
C56 C54 S55 C51 -179.6(2) . . . . ?
C53 C54 C56 C57 -138.4(3) . . . . ?
S55 C54 C56 C57 41.2(3) . . . . ?
C53 C54 C56 C61 41.5(4) . . . . ?
S55 C54 C56 C61 -139.0(2) . . . . ?
C61 C56 C57 C58 -2.3(4) . . . . ?
C54 C56 C57 C58 177.6(3) . . . . ?
C56 C57 C58 C59 1.4(4) . . . . ?
C57 C58 C59 C60 1.0(4) . . . . ?
C57 C58 C59 C19 -178.3(3) . . . . ?
C18 C19 C59 C58 2.5(5) . . . . ?
C20 C19 C59 C58 -178.5(3) . . . . ?
C18 C19 C59 C60 -176.9(3) . . . . ?
C20 C19 C59 C60 2.1(3) . . . . ?
C58 C59 C60 C61 -2.5(4) . . . . ?
C19 C59 C60 C61 177.0(2) . . . . ?
C58 C59 C60 C84 177.0(3) . . . . ?
C19 C59 C60 C84 -3.6(3) . . . . ?
C59 C60 C61 C56 1.5(4) . . . . ?
C84 C60 C61 C56 -177.9(3) . . . . ?
C57 C56 C61 C60 0.8(4) . . . . ?
C54 C56 C61 C60 -179.0(2) . . . . ?
C80 C81 C82 C83 117.2(9) . . . . ?
C81 C82 C83 C84 -163.3(4) . . . . ?
C61 C60 C84 C20 -177.1(3) . . . . ?
C59 C60 C84 C20 3.5(3) . . . . ?
C61 C60 C84 C83 -57.6(4) . . . . ?
C59 C60 C84 C83 123.0(2) . . . . ?
C61 C60 C84 C85 65.4(4) . . . . ?
C59 C60 C84 C85 -114.1(3) . . . . ?
C21 C20 C84 C60 177.7(3) . . . . ?
C19 C20 C84 C60 -2.2(3) . . . . ?
C21 C20 C84 C83 57.6(4) . . . . ?
C19 C20 C84 C83 -122.2(3) . . . . ?
C21 C20 C84 C85 -64.1(4) . . . . ?
C19 C20 C84 C85 116.1(2) . . . . ?
C82 C83 C84 C60 -54.6(4) . . . . ?
C82 C83 C84 C20 58.3(4) . . . . ?
C82 C83 C84 C85 -179.1(3) . . . . ?
C60 C84 C85 C86 54.3(3) . . . . ?
C20 C84 C85 C86 -57.1(3) . . . . ?
C83 C84 C85 C86 179.5(2) . . . . ?
C84 C85 C86 C87 169.9(3) . . . . ?
C85 C86 C87 C88 -65.5(4) . . . . ?
